data_7710936
loop_
_publ_author_name
'Karimata, Ayumu'
'Gridneva, Tatiana'
'Patil, Pradnya H.'
'Fayzullin, Robert R.'
'Khaskin, Eugene'
'Lapointe, S\'ebastien'
'Garcia-Roca, Al\`eria'
'Khusnutdinova, Julia R.'

_publ_section_title
;
 Ethylene binding in mono- and binuclear CuI complexes with tetradentate
 pyridinophane ligands
;
_journal_name_full 'Dalton Transactions'
_journal_paper_doi 10.1039/D2DT02180C
_journal_year 2022
_chemical_formula_moiety 'C18 H24 Cu N4 1+, F6 P 1-'
_chemical_formula_sum 'C18 H24 Cu F6 N4 P'
_chemical_formula_weight 504.92
_space_group_crystal_system tetragonal
_space_group_IT_number 108
_space_group_name_Hall 'I 4 -2c'
_space_group_name_H-M_alt 'I 4 c m'
_atom_sites_solution_hydrogens mixed
_audit_creation_method SHELXL-2018/3
_audit_update_record
;
2022-06-04 deposited with the CCDC.	2022-08-08 downloaded from the CCDC.
;
_cell_angle_alpha 90
_cell_angle_beta 90
_cell_angle_gamma 90
_cell_formula_units_Z 4
_cell_length_a 11.00109(8)
_cell_length_b 11.00109(8)
_cell_length_c 17.2226(2)
_cell_measurement_reflns_used 4095
_cell_measurement_temperature 95(2)
_cell_measurement_theta_max 79.5180
_cell_measurement_theta_min 5.6830
_cell_volume 2084.35(3)
_computing_cell_refinement 'CrysAlisPro 1.171.40.53 (Rigaku OD, 2019)'
_computing_data_collection 'CrysAlisPro 1.171.40.53 (Rigaku OD, 2019)'
_computing_data_reduction 'CrysAlisPro 1.171.40.53 (Rigaku OD, 2019)'
_computing_molecular_graphics
;
WinGX (Farrugia, 2012); ORTEP-3 (Farrugia, 2012);
PLATON (Spek, 2009); Olex2 (Dolomanov et al., 2009)
;
_computing_publication_material
;
WinGX (Farrugia, 2012); ORTEP-3 (Farrugia, 2012);
PLATON (Spek, 2009); Olex2 (Dolomanov et al., 2009)
;
_computing_structure_refinement 'SHELXL-2018/3 (Sheldrick, 2015)'
_computing_structure_solution 'SHELXT-2018/2 (Sheldrick, 2015)'
_diffrn_ambient_temperature 95(2)
_diffrn_measured_fraction_theta_full 0.996
_diffrn_measured_fraction_theta_max 0.992
_diffrn_measurement_device_type 'XtaLAB Pro: Kappa dual offset/far'
_diffrn_measurement_method '\w scans'
_diffrn_radiation_probe x-ray
_diffrn_radiation_type CuK\a
_diffrn_radiation_wavelength 1.54184
_diffrn_reflns_av_R_equivalents 0.0248
_diffrn_reflns_av_unetI/netI 0.0242
_diffrn_reflns_Laue_measured_fraction_full 0.996
_diffrn_reflns_Laue_measured_fraction_max 0.992
_diffrn_reflns_limit_h_max 11
_diffrn_reflns_limit_h_min -13
_diffrn_reflns_limit_k_max 10
_diffrn_reflns_limit_k_min -13
_diffrn_reflns_limit_l_max 21
_diffrn_reflns_limit_l_min -21
_diffrn_reflns_number 3871
_diffrn_reflns_point_group_measured_fraction_full 0.938
_diffrn_reflns_point_group_measured_fraction_max 0.923
_diffrn_reflns_theta_full 67.684
_diffrn_reflns_theta_max 75.693
_diffrn_reflns_theta_min 5.688
_diffrn_source 'microfocus sealed X-ray tube'
_exptl_absorpt_coefficient_mu 2.814
_exptl_absorpt_correction_T_max 1.000
_exptl_absorpt_correction_T_min 0.658
_exptl_absorpt_correction_type gaussian
_exptl_absorpt_process_details
;
CrysAlisPro 1.171.40.53 (Rigaku Oxford Diffraction, 2019).
Numerical absorption correction based on gaussian integration over
a multifaceted crystal model. Empirical absorption correction using
spherical harmonics, frame scaling and detector area scaling,
implemented in SCALE3 ABSPACK scaling algorithm.
;
_exptl_crystal_colour 'pale yellow'
_exptl_crystal_density_diffrn 1.609
_exptl_crystal_description prism
_exptl_crystal_F_000 1032
_exptl_crystal_recrystallization_method 'layering an acetone solution with diethyl ether'
_exptl_crystal_size_max 0.129
_exptl_crystal_size_mid 0.067
_exptl_crystal_size_min 0.036
_refine_diff_density_max 0.651
_refine_diff_density_min -0.289
_refine_diff_density_rms 0.049
_refine_ls_abs_structure_details
;
 Refined as an inversion twin.
;
_refine_ls_abs_structure_Flack 0.41(6)
_refine_ls_extinction_method none
_refine_ls_goodness_of_fit_ref 1.081
_refine_ls_hydrogen_treatment mixed
_refine_ls_matrix_type full
_refine_ls_number_parameters 90
_refine_ls_number_reflns 1086
_refine_ls_number_restraints 3
_refine_ls_restrained_S_all 1.079
_refine_ls_R_factor_all 0.0266
_refine_ls_R_factor_gt 0.0260
_refine_ls_shift/su_max 0.000
_refine_ls_shift/su_mean 0.000
_refine_ls_structure_factor_coef Fsqd
_refine_ls_weighting_details 'w=1/[\s^2^(Fo^2^)+(0.0563P)^2^+0.1004P] where P=(Fo^2^+2Fc^2^)/3'
_refine_ls_weighting_scheme calc
_refine_ls_wR_factor_gt 0.0712
_refine_ls_wR_factor_ref 0.0716
_reflns_Friedel_coverage 0.795
_reflns_Friedel_fraction_full 0.876
_reflns_Friedel_fraction_max 0.850
_reflns_number_gt 1063
_reflns_number_total 1086
_reflns_threshold_expression 'I > 2\s(I)'
_cod_data_source_file d2dt02180c3.cif
_cod_data_source_block jk715a
_cod_original_cell_volume 2084.34(4)
_cod_database_code 7710936
_shelx_shelxl_version_number 2018/3
_shelx_space_group_comment
;
The symmetry employed for this shelxl refinement is uniquely defined
by the following loop, which should always be used as a source of
symmetry information in preference to the above space-group names.
They are only intended as comments.
;
_shelx_estimated_absorpt_t_min 0.713
_shelx_estimated_absorpt_t_max 0.905

loop_
_space_group_symop_operation_xyz
'x, y, z'
'-x, -y, z'
'-y, x, z'
'y, -x, z'
'x, -y, z+1/2'
'-x, y, z+1/2'
'-y, -x, z+1/2'
'y, x, z+1/2'
'x+1/2, y+1/2, z+1/2'
'-x+1/2, -y+1/2, z+1/2'
'-y+1/2, x+1/2, z+1/2'
'y+1/2, -x+1/2, z+1/2'
'x+1/2, -y+1/2, z+1'
'-x+1/2, y+1/2, z+1'
'-y+1/2, -x+1/2, z+1'
'y+1/2, x+1/2, z+1'

loop_
_atom_site_label
_atom_site_type_symbol
_atom_site_fract_x
_atom_site_fract_y
_atom_site_fract_z
_atom_site_U_iso_or_equiv
_atom_site_adp_type
_atom_site_occupancy
_atom_site_site_symmetry_order
_atom_site_calc_flag
_atom_site_refinement_flags_posn
_atom_site_refinement_flags_adp
_atom_site_refinement_flags_occupancy
_atom_site_disorder_assembly
_atom_site_disorder_group
Cu1 Cu 0.500000 1.000000 0.67312(4) 0.0179(2) Uani 1 4 d S T P . .
N1 N 0.58689(16) 0.91311(16) 0.58385(17) 0.0205(5) Uani 1 2 d S T P . .
N2 N 0.35170(16) 0.85170(16) 0.63704(18) 0.0242(6) Uani 1 2 d S T P . .
C1 C 0.5437(2) 0.9563(2) 0.7844(2) 0.0248(6) Uani 1 2 d S T P . .
H1 H 0.526(3) 0.868(3) 0.789(2) 0.019(6) Uiso 1 1 d . . . . .
C11 C 0.4235(2) 0.7654(2) 0.59084(17) 0.0297(5) Uani 1 1 d . . . . .
H11A H 0.368982 0.723772 0.553643 0.036 Uiso 1 1 calc R U . . .
H11B H 0.457787 0.702859 0.625913 0.036 Uiso 1 1 calc R U . . .
C12 C 0.5261(2) 0.8244(2) 0.54640(15) 0.0238(5) Uani 1 1 d . . . . .
C13 C 0.5582(3) 0.7879(3) 0.47227(16) 0.0319(6) Uani 1 1 d . . . . .
H13 H 0.515274 0.724236 0.447016 0.038 Uiso 1 1 calc R U . . .
C14 C 0.6541(2) 0.8459(2) 0.4356(2) 0.0349(9) Uani 1 2 d S T P . .
H14 H 0.679962 0.820038 0.385589 0.042 Uiso 1 2 calc R U P . .
C21 C 0.2875(2) 0.7875(2) 0.6996(2) 0.0315(8) Uani 1 2 d DS T P . .
H21A H 0.2285(17) 0.7285(17) 0.680(4) 0.047 Uiso 1 2 d DS U P . .
H21B H 0.348(3) 0.749(3) 0.7331(18) 0.047 Uiso 1 1 d D U . . .
P1 P 0.500000 0.500000 0.30824(9) 0.0239(4) Uani 1 4 d S T P . .
F1 F 0.46474(18) 0.64126(12) 0.30882(13) 0.0392(4) Uani 1 1 d . . . . .
F2 F 0.500000 0.500000 0.2155(2) 0.0362(10) Uani 1 4 d S T P . .
F3 F 0.500000 0.500000 0.4022(2) 0.0353(9) Uani 1 4 d S T P . .

loop_
_atom_site_aniso_label
_atom_site_aniso_U_11
_atom_site_aniso_U_22
_atom_site_aniso_U_33
_atom_site_aniso_U_23
_atom_site_aniso_U_13
_atom_site_aniso_U_12
Cu1 0.0157(3) 0.0157(3) 0.0222(4) 0.000 0.000 0.00018(17)
N1 0.0188(7) 0.0188(7) 0.0237(12) -0.0001(7) 0.0001(7) 0.0035(9)
N2 0.0198(8) 0.0198(8) 0.0329(14) -0.0029(8) -0.0029(8) -0.0044(11)
C1 0.0256(10) 0.0256(10) 0.0233(14) 0.0033(10) -0.0033(10) -0.0024(12)
C11 0.0309(12) 0.0184(10) 0.0399(14) -0.0061(9) -0.0039(10) -0.0023(9)
C12 0.0249(10) 0.0172(12) 0.0294(12) -0.0026(9) -0.0037(10) 0.0060(9)
C13 0.0371(14) 0.0281(12) 0.0305(13) -0.0061(9) -0.0080(9) 0.0138(9)
C14 0.0397(13) 0.0397(13) 0.0253(16) -0.0009(8) 0.0009(8) 0.0247(16)
C21 0.0294(11) 0.0294(11) 0.036(2) -0.0006(9) -0.0006(9) -0.0101(14)
P1 0.0176(4) 0.0176(4) 0.0367(9) 0.000 0.000 0.000
F1 0.0407(9) 0.0206(8) 0.0563(11) -0.0022(7) -0.0115(8) 0.0064(6)
F2 0.0368(14) 0.0368(14) 0.035(2) 0.000 0.000 0.000
F3 0.0349(12) 0.0349(12) 0.036(2) 0.000 0.000 0.000

loop_
_atom_type_symbol
_atom_type_description
_atom_type_scat_dispersion_real
_atom_type_scat_dispersion_imag
_atom_type_scat_source
C C 0.0181 0.0091 'International Tables Vol C Tables 4.2.6.8 and 6.1.1.4'
H H 0.0000 0.0000 'International Tables Vol C Tables 4.2.6.8 and 6.1.1.4'
N N 0.0311 0.0180 'International Tables Vol C Tables 4.2.6.8 and 6.1.1.4'
F F 0.0727 0.0534 'International Tables Vol C Tables 4.2.6.8 and 6.1.1.4'
P P 0.2955 0.4335 'International Tables Vol C Tables 4.2.6.8 and 6.1.1.4'
Cu Cu -1.9646 0.5888 'International Tables Vol C Tables 4.2.6.8 and 6.1.1.4'

loop_
_geom_angle_atom_site_label_1
_geom_angle_atom_site_label_2
_geom_angle_atom_site_label_3
_geom_angle
_geom_angle_site_symmetry_1
_geom_angle_site_symmetry_3
_geom_angle_publ_flag
C1 Cu1 C1 39.0(2) 2_675 . ?
C1 Cu1 N1 158.20(13) 2_675 . ?
C1 Cu1 N1 119.16(13) . . ?
C1 Cu1 N1 119.16(13) 2_675 2_675 ?
C1 Cu1 N1 158.20(13) . 2_675 ?
N1 Cu1 N1 82.64(16) . 2_675 ?
C1 Cu1 N2 104.19(7) 2_675 2_675 ?
C1 Cu1 N2 104.19(7) . 2_675 ?
N1 Cu1 N2 78.74(6) . 2_675 ?
N1 Cu1 N2 78.74(6) 2_675 2_675 ?
C1 Cu1 N2 104.19(7) 2_675 . ?
C1 Cu1 N2 104.19(7) . . ?
N1 Cu1 N2 78.74(6) . . ?
N1 Cu1 N2 78.74(6) 2_675 . ?
N2 Cu1 N2 149.85(16) 2_675 . ?
C12 N1 C12 119.4(3) 15_664 . ?
C12 N1 Cu1 117.75(15) 15_664 . ?
C12 N1 Cu1 117.75(15) . . ?
C21 N2 C11 110.17(17) . . ?
C21 N2 C11 110.17(17) . 16_454 ?
C11 N2 C11 113.7(3) . 16_454 ?
C21 N2 Cu1 117.8(2) . . ?
C11 N2 Cu1 102.41(14) . . ?
C11 N2 Cu1 102.41(14) 16_454 . ?
C1 C1 Cu1 70.48(10) 2_675 . ?
C1 C1 H1 123.7(18) 2_675 . ?
Cu1 C1 H1 105(2) . . ?
C1 C1 H1 123.7(18) 2_675 15_664 ?
Cu1 C1 H1 105(2) . 15_664 ?
H1 C1 H1 112(4) . 15_664 ?
N2 C11 C12 113.5(2) . . ?
N2 C11 H11A 108.9 . . ?
C12 C11 H11A 108.9 . . ?
N2 C11 H11B 108.9 . . ?
C12 C11 H11B 108.9 . . ?
H11A C11 H11B 107.7 . . ?
N1 C12 C13 121.6(3) . . ?
N1 C12 C11 116.1(2) . . ?
C13 C12 C11 122.3(2) . . ?
C12 C13 C14 118.8(3) . . ?
C12 C13 H13 120.6 . . ?
C14 C13 H13 120.6 . . ?
C13 C14 C13 119.5(3) 15_664 . ?
C13 C14 H14 120.2 15_664 . ?
C13 C14 H14 120.2 . . ?
N2 C21 H21A 112(4) . . ?
N2 C21 H21B 108(2) . . ?
H21A C21 H21B 112(3) . . ?
N2 C21 H21B 108(2) . 16_454 ?
H21A C21 H21B 112(3) . 16_454 ?
H21B C21 H21B 104(5) . 16_454 ?
F2 P1 F1 90.36(11) . . ?
F2 P1 F1 90.36(11) . 4_565 ?
F1 P1 F1 89.997(2) . 4_565 ?
F2 P1 F1 90.36(11) . 3_655 ?
F1 P1 F1 89.999(2) . 3_655 ?
F1 P1 F1 179.3(2) 4_565 3_655 ?
F2 P1 F1 90.36(11) . 2_665 ?
F1 P1 F1 179.3(2) . 2_665 ?
F1 P1 F1 89.998(2) 4_565 2_665 ?
F1 P1 F1 89.998(2) 3_655 2_665 ?
F2 P1 F3 180.0 . . ?
F1 P1 F3 89.64(11) . . ?
F1 P1 F3 89.64(11) 4_565 . ?
F1 P1 F3 89.64(11) 3_655 . ?
F1 P1 F3 89.64(11) 2_665 . ?

loop_
_geom_bond_atom_site_label_1
_geom_bond_atom_site_label_2
_geom_bond_distance
_geom_bond_site_symmetry_2
_geom_bond_publ_flag
Cu1 C1 2.033(4) 2_675 ?
Cu1 C1 2.033(4) . ?
Cu1 N1 2.047(3) . ?
Cu1 N1 2.047(3) 2_675 ?
Cu1 N2 2.389(3) 2_675 ?
Cu1 N2 2.389(3) . ?
N1 C12 1.348(3) 15_664 ?
N1 C12 1.348(3) . ?
N2 C21 1.469(5) . ?
N2 C11 1.469(3) . ?
N2 C11 1.469(3) 16_454 ?
C1 C1 1.359(7) 2_675 ?
C1 H1 0.99(3) . ?
C1 H1 0.99(3) 15_664 ?
C11 C12 1.510(4) . ?
C11 H11A 0.9900 . ?
C11 H11B 0.9900 . ?
C12 C13 1.384(4) . ?
C13 C14 1.386(4) . ?
C13 H13 0.9500 . ?
C14 H14 0.9500 . ?
C21 H21A 0.980(7) . ?
C21 H21B 0.982(7) . ?
C21 H21B 0.982(7) 16_454 ?
P1 F2 1.597(5) . ?
P1 F1 1.6018(13) . ?
P1 F1 1.6018(13) 4_565 ?
P1 F1 1.6018(13) 3_655 ?
P1 F1 1.6018(13) 2_665 ?
P1 F3 1.618(5) . ?

loop_
_geom_torsion_atom_site_label_1
_geom_torsion_atom_site_label_2
_geom_torsion_atom_site_label_3
_geom_torsion_atom_site_label_4
_geom_torsion
_geom_torsion_site_symmetry_1
_geom_torsion_site_symmetry_2
_geom_torsion_site_symmetry_3
_geom_torsion_site_symmetry_4
_geom_torsion_publ_flag
C21 N2 C11 C12 -158.4(2) . . . . ?
C11 N2 C11 C12 77.4(3) 16_454 . . . ?
Cu1 N2 C11 C12 -32.3(3) . . . . ?
C12 N1 C12 C13 4.8(5) 15_664 . . . ?
Cu1 N1 C12 C13 158.93(19) . . . . ?
C12 N1 C12 C11 -176.75(17) 15_664 . . . ?
Cu1 N1 C12 C11 -22.6(3) . . . . ?
N2 C11 C12 N1 39.5(3) . . . . ?
N2 C11 C12 C13 -142.0(3) . . . . ?
N1 C12 C13 C14 -1.1(4) . . . . ?
C11 C12 C13 C14 -179.4(3) . . . . ?
C12 C13 C14 C13 -2.7(5) . . . 15_664 ?
